data_4302287
loop_
_publ_author_name
'Chiang, Karen P.'
'Barrett, Pamela M.'
'Ding, Feizhi'
'Smith, Jeremy M.'
'Kingsley, Savariraj'
'Brennessel, William W.'
'Clark, Meghan M.'
'Lachicotte, Rene J.'
'Holland, Patrick L.'

_publ_section_title
;
 Ligand Dependence of Binding to Three-Coordinate Fe(II) Complexes
;
_journal_coden_ASTM INOCAJ
_journal_issue 12
_journal_name_full 'Inorganic Chemistry'
_journal_page_first 5106
_journal_page_last 5116
_journal_paper_doi 10.1021/ic802440h
_journal_volume 48
_journal_year 2009
_chemical_formula_moiety 'C41 H60 Cl Fe N3'
_chemical_formula_sum 'C41 H60 Cl Fe N3'
_chemical_formula_weight 686.22
_chemical_name_common holjs31
_space_group_IT_number 14
_symmetry_cell_setting monoclinic
_symmetry_space_group_name_Hall '-P 2ybc'
_symmetry_space_group_name_H-M 'P 1 21/c 1'
_atom_sites_solution_hydrogens geom
_atom_sites_solution_primary direct
_atom_sites_solution_secondary difmap
_audit_creation_method SHELXL-97
_cell_angle_alpha 90.00
_cell_angle_beta 98.227(1)
_cell_angle_gamma 90.00
_cell_formula_units_Z 4
_cell_length_a 17.8275(12)
_cell_length_b 12.4028(8)
_cell_length_c 18.0459(12)
_cell_measurement_reflns_used 7486
_cell_measurement_temperature 193(2)
_cell_measurement_theta_max 26.94
_cell_measurement_theta_min 2.48
_cell_volume 3949.1(5)
_computing_cell_refinement 'SAINT (Bruker, 2003)'
_computing_data_collection 'SMART (Bruker, 2003)'
_computing_data_reduction 'SAINT (Bruker, 2003)'
_computing_molecular_graphics 'SHELXTL (Bruker, 2000)'
_computing_publication_material 'SHELXTL (Bruker, 2000)'
_computing_structure_refinement 'SHELXL-97 (Sheldrick, 1997)'
_computing_structure_solution 'SHELXS-97 (Sheldrick, 1997)'
_diffrn_ambient_temperature 193(2)
_diffrn_measured_fraction_theta_full 0.987
_diffrn_measured_fraction_theta_max 0.987
_diffrn_measurement_device_type 'Siemens SMART CCD Platform'
_diffrn_measurement_method 'area detector, \w scans per \f'
_diffrn_radiation_monochromator graphite
_diffrn_radiation_source 'normal-focus sealed tube'
_diffrn_radiation_type MoK\a
_diffrn_radiation_wavelength 0.71073
_diffrn_reflns_av_R_equivalents 0.0317
_diffrn_reflns_av_sigmaI/netI 0.1422
_diffrn_reflns_limit_h_max 23
_diffrn_reflns_limit_h_min -23
_diffrn_reflns_limit_k_max 16
_diffrn_reflns_limit_k_min -16
_diffrn_reflns_limit_l_max 23
_diffrn_reflns_limit_l_min -16
_diffrn_reflns_number 25022
_diffrn_reflns_theta_full 27.87
_diffrn_reflns_theta_max 27.87
_diffrn_reflns_theta_min 1.15
_exptl_absorpt_coefficient_mu 0.480
_exptl_absorpt_correction_T_max 0.9447
_exptl_absorpt_correction_T_min 0.8239
_exptl_absorpt_correction_type multi-scan
_exptl_absorpt_process_details 'SADABS (Blessing, 1995)'
_exptl_crystal_colour orange
_exptl_crystal_density_diffrn 1.154
_exptl_crystal_density_method 'not measured'
_exptl_crystal_description block
_exptl_crystal_F_000 1480
_exptl_crystal_size_max 0.42
_exptl_crystal_size_mid 0.40
_exptl_crystal_size_min 0.12
_refine_diff_density_max 0.561
_refine_diff_density_min -0.333
_refine_diff_density_rms 0.045
_refine_ls_extinction_method none
_refine_ls_goodness_of_fit_ref 0.990
_refine_ls_hydrogen_treatment constr
_refine_ls_matrix_type full
_refine_ls_number_parameters 430
_refine_ls_number_reflns 9292
_refine_ls_number_restraints 0
_refine_ls_restrained_S_all 0.990
_refine_ls_R_factor_all 0.1287
_refine_ls_R_factor_gt 0.0478
_refine_ls_shift/su_max 0.001
_refine_ls_shift/su_mean 0.000
_refine_ls_structure_factor_coef Fsqd
_refine_ls_weighting_details
; calc 
 [0.00000+1.00000exp(1.50(sin\q/\l)^2^)]/ 
   [\s^2^(Fo^2^)+0.0000+0.0000*P+(0.0150P)^2^+0.0000sin\q/\l] 
 where P = 0.33333Fo^2^ + 0.66667Fc^2^ 
;
_refine_ls_weighting_scheme calc
_refine_ls_wR_factor_gt 0.0817
_refine_ls_wR_factor_ref 0.0991
_reflns_number_gt 5231
_reflns_number_total 9292
_reflns_threshold_expression >2sigma(I)
_cod_data_source_file ic802440h_si_001_4.cif
_cod_data_source_block holjs31
_cod_database_code 4302287

loop_
_symmetry_equiv_pos_as_xyz
'x, y, z'
'-x, y+1/2, -z+1/2'
'-x, -y, -z'
'x, -y-1/2, z-1/2'

loop_
_atom_site_label
_atom_site_type_symbol
_atom_site_fract_x
_atom_site_fract_y
_atom_site_fract_z
_atom_site_U_iso_or_equiv
_atom_site_adp_type
_atom_site_occupancy
_atom_site_symmetry_multiplicity
_atom_site_calc_flag
_atom_site_refinement_flags
_atom_site_disorder_assembly
_atom_site_disorder_group
Fe1 Fe 0.70947(2) 0.10748(3) 0.75958(2) 0.02387(10) Uani 1 1 d . . .
Cl1 Cl 0.61951(4) 0.13115(6) 0.66069(4) 0.0464(2) Uani 1 1 d . . .
N11 N 0.73295(11) -0.03695(15) 0.80817(11) 0.0213(5) Uani 1 1 d . . .
N21 N 0.81752(11) 0.15028(15) 0.75471(12) 0.0217(5) Uani 1 1 d . . .
C11 C 0.82488(14) -0.1585(2) 0.89617(15) 0.0271(6) Uani 1 1 d . . .
C21 C 0.80036(14) -0.05598(19) 0.84757(14) 0.0222(6) Uani 1 1 d . . .
C31 C 0.85941(14) 0.02129(19) 0.85067(14) 0.0238(6) Uani 1 1 d . . .
H31A H 0.8985 0.0106 0.8917 0.029 Uiso 1 1 calc R . .
C41 C 0.87234(13) 0.1104(2) 0.80588(14) 0.0230(6) Uani 1 1 d . . .
C51 C 0.95370(14) 0.1599(2) 0.82685(15) 0.0281(6) Uani 1 1 d . . .
C61 C 0.89911(16) -0.2047(2) 0.87444(19) 0.0489(9) Uani 1 1 d . . .
H61A H 0.9142 -0.2685 0.9050 0.073 Uiso 1 1 calc R . .
H61B H 0.9391 -0.1500 0.8831 0.073 Uiso 1 1 calc R . .
H61C H 0.8911 -0.2249 0.8214 0.073 Uiso 1 1 calc R . .
C71 C 0.83892(18) -0.1236(2) 0.97851(16) 0.0471(8) Uani 1 1 d . . .
H71A H 0.8508 -0.1871 1.0104 0.071 Uiso 1 1 calc R . .
H71B H 0.7934 -0.0884 0.9916 0.071 Uiso 1 1 calc R . .
H71C H 0.8816 -0.0730 0.9862 0.071 Uiso 1 1 calc R . .
C81 C 0.77017(16) -0.2546(2) 0.89219(17) 0.0387(8) Uani 1 1 d . . .
H81A H 0.7940 -0.3137 0.9231 0.058 Uiso 1 1 calc R . .
H81B H 0.7581 -0.2788 0.8402 0.058 Uiso 1 1 calc R . .
H81C H 0.7235 -0.2327 0.9108 0.058 Uiso 1 1 calc R . .
C91 C 0.97821(15) 0.2493(2) 0.77664(16) 0.0362(7) Uani 1 1 d . . .
H91A H 1.0283 0.2761 0.7981 0.054 Uiso 1 1 calc R . .
H91B H 0.9415 0.3085 0.7733 0.054 Uiso 1 1 calc R . .
H91C H 0.9804 0.2204 0.7265 0.054 Uiso 1 1 calc R . .
C101 C 0.95621(16) 0.2100(2) 0.90466(16) 0.0435(8) Uani 1 1 d . . .
H10A H 1.0056 0.2442 0.9195 0.065 Uiso 1 1 calc R . .
H10B H 0.9486 0.1536 0.9409 0.065 Uiso 1 1 calc R . .
H10C H 0.9161 0.2642 0.9035 0.065 Uiso 1 1 calc R . .
C111 C 1.01452(15) 0.0709(2) 0.82994(18) 0.0481(9) Uani 1 1 d . . .
H11A H 1.0650 0.1039 0.8376 0.072 Uiso 1 1 calc R . .
H11B H 1.0077 0.0306 0.7827 0.072 Uiso 1 1 calc R . .
H11C H 1.0096 0.0217 0.8714 0.072 Uiso 1 1 calc R . .
C12 C 0.67314(14) -0.1166(2) 0.79535(15) 0.0266(6) Uani 1 1 d . . .
C22 C 0.66869(15) -0.1843(2) 0.73270(16) 0.0309(7) Uani 1 1 d . . .
C32 C 0.61515(17) -0.2665(2) 0.72563(18) 0.0445(8) Uani 1 1 d . . .
H32A H 0.6129 -0.3150 0.6846 0.053 Uiso 1 1 calc R . .
C42 C 0.56522(17) -0.2794(3) 0.7767(2) 0.0520(9) Uani 1 1 d . . .
H42A H 0.5315 -0.3391 0.7730 0.062 Uiso 1 1 calc R . .
C52 C 0.56473(16) -0.2053(2) 0.83293(19) 0.0460(9) Uani 1 1 d . . .
H52A H 0.5273 -0.2106 0.8653 0.055 Uiso 1 1 calc R . .
C62 C 0.61765(15) -0.1225(2) 0.84384(16) 0.0335(7) Uani 1 1 d . . .
C72 C 0.71885(16) -0.1699(2) 0.67204(16) 0.0358(7) Uani 1 1 d . . .
H72A H 0.7499 -0.1034 0.6841 0.043 Uiso 1 1 calc R . .
C82 C 0.77325(19) -0.2641(3) 0.6690(2) 0.0627(10) Uani 1 1 d . . .
H82A H 0.8026 -0.2752 0.7186 0.094 Uiso 1 1 calc R . .
H82B H 0.8078 -0.2482 0.6328 0.094 Uiso 1 1 calc R . .
H82C H 0.7444 -0.3295 0.6536 0.094 Uiso 1 1 calc R . .
C92 C 0.67038(19) -0.1528(3) 0.59569(17) 0.0558(9) Uani 1 1 d . . .
H92A H 0.6416 -0.0856 0.5965 0.084 Uiso 1 1 calc R . .
H92B H 0.6352 -0.2134 0.5850 0.084 Uiso 1 1 calc R . .
H92C H 0.7033 -0.1485 0.5567 0.084 Uiso 1 1 calc R . .
C102 C 0.61319(16) -0.0405(2) 0.90536(17) 0.0402(8) Uani 1 1 d . . .
H10D H 0.6588 0.0071 0.9081 0.048 Uiso 1 1 calc R . .
C112 C 0.6127(2) -0.0910(3) 0.98322(19) 0.0657(11) Uani 1 1 d . . .
H11D H 0.6576 -0.1367 0.9957 0.099 Uiso 1 1 calc R . .
H11E H 0.5669 -0.1348 0.9829 0.099 Uiso 1 1 calc R . .
H11F H 0.6132 -0.0337 1.0207 0.099 Uiso 1 1 calc R . .
C122 C 0.54261(17) 0.0304(2) 0.8852(2) 0.0610(11) Uani 1 1 d . . .
H12A H 0.5428 0.0615 0.8353 0.091 Uiso 1 1 calc R . .
H12B H 0.5430 0.0885 0.9221 0.091 Uiso 1 1 calc R . .
H12C H 0.4970 -0.0136 0.8853 0.091 Uiso 1 1 calc R . .
C13 C 0.83189(14) 0.21750(19) 0.69327(15) 0.0244(6) Uani 1 1 d . . .
C23 C 0.80953(15) 0.3267(2) 0.69036(16) 0.0319(7) Uani 1 1 d . . .
C33 C 0.82553(16) 0.3898(2) 0.63075(17) 0.0417(8) Uani 1 1 d . . .
H33A H 0.8112 0.4636 0.6286 0.050 Uiso 1 1 calc R . .
C43 C 0.86166(18) 0.3475(2) 0.57494(18) 0.0458(8) Uani 1 1 d . . .
H43A H 0.8739 0.3924 0.5358 0.055 Uiso 1 1 calc R . .
C53 C 0.87988(17) 0.2400(2) 0.57625(17) 0.0410(8) Uani 1 1 d . . .
H53A H 0.9036 0.2109 0.5368 0.049 Uiso 1 1 calc R . .
C63 C 0.86451(15) 0.1727(2) 0.63382(15) 0.0293(7) Uani 1 1 d . . .
C73 C 0.77021(17) 0.3795(2) 0.75008(18) 0.0439(8) Uani 1 1 d . . .
H73A H 0.7587 0.3217 0.7854 0.053 Uiso 1 1 calc R . .
C83 C 0.69462(18) 0.4292(3) 0.7151(2) 0.0651(11) Uani 1 1 d . . .
H83A H 0.6623 0.3731 0.6890 0.098 Uiso 1 1 calc R . .
H83B H 0.7040 0.4854 0.6794 0.098 Uiso 1 1 calc R . .
H83C H 0.6692 0.4609 0.7546 0.098 Uiso 1 1 calc R . .
C93 C 0.8196(2) 0.4634(3) 0.7956(2) 0.0643(11) Uani 1 1 d . . .
H93A H 0.8660 0.4289 0.8205 0.096 Uiso 1 1 calc R . .
H93B H 0.7917 0.4947 0.8334 0.096 Uiso 1 1 calc R . .
H93C H 0.8330 0.5204 0.7622 0.096 Uiso 1 1 calc R . .
C103 C 0.88245(17) 0.0528(2) 0.62760(16) 0.0372(8) Uani 1 1 d . . .
H10E H 0.8751 0.0172 0.6758 0.045 Uiso 1 1 calc R . .
C113 C 0.8269(2) 0.0031(2) 0.56528(19) 0.0599(10) Uani 1 1 d . . .
H11G H 0.7749 0.0182 0.5741 0.090 Uiso 1 1 calc R . .
H11H H 0.8348 -0.0751 0.5644 0.090 Uiso 1 1 calc R . .
H11I H 0.8350 0.0341 0.5171 0.090 Uiso 1 1 calc R . .
C123 C 0.96402(18) 0.0316(2) 0.61361(19) 0.0561(10) Uani 1 1 d . . .
H12D H 0.9737 -0.0462 0.6149 0.084 Uiso 1 1 calc R . .
H12E H 0.9994 0.0672 0.6525 0.084 Uiso 1 1 calc R . .
H12F H 0.9710 0.0603 0.5644 0.084 Uiso 1 1 calc R . .
N14 N 0.67291(13) 0.20608(17) 0.84481(14) 0.0329(6) Uani 1 1 d . . .
C14 C 0.61524(17) 0.2751(2) 0.83113(19) 0.0446(8) Uani 1 1 d . . .
H14A H 0.5868 0.2772 0.7824 0.053 Uiso 1 1 calc R . .
C24 C 0.59465(19) 0.3463(2) 0.8874(2) 0.0519(10) Uani 1 1 d . . .
C34 C 0.6354(2) 0.3364(3) 0.9572(2) 0.0667(11) Uani 1 1 d . . .
H34A H 0.6224 0.3807 0.9964 0.080 Uiso 1 1 calc R . .
C44 C 0.6930(2) 0.2665(3) 0.9725(2) 0.0664(11) Uani 1 1 d . . .
H44A H 0.7204 0.2608 1.0215 0.080 Uiso 1 1 calc R . .
C54 C 0.71115(18) 0.2036(3) 0.91489(19) 0.0466(8) Uani 1 1 d . . .
H54A H 0.7529 0.1557 0.9250 0.056 Uiso 1 1 calc R . .
C64 C 0.5340(2) 0.4259(3) 0.8683(2) 0.0853(13) Uani 1 1 d . . .
H64A H 0.5184 0.4547 0.9143 0.128 Uiso 1 1 calc R . .
H64B H 0.4905 0.3913 0.8381 0.128 Uiso 1 1 calc R . .
H64C H 0.5526 0.4849 0.8396 0.128 Uiso 1 1 calc R . .

loop_
_atom_site_aniso_label
_atom_site_aniso_U_11
_atom_site_aniso_U_22
_atom_site_aniso_U_33
_atom_site_aniso_U_23
_atom_site_aniso_U_13
_atom_site_aniso_U_12
Fe1 0.0208(2) 0.02362(19) 0.0274(2) 0.0024(2) 0.00419(15) 0.00263(18)
Cl1 0.0397(5) 0.0553(5) 0.0401(5) 0.0011(4) -0.0082(4) 0.0079(4)
N11 0.0202(12) 0.0216(11) 0.0231(12) 0.0007(10) 0.0067(10) 0.0005(9)
N21 0.0234(12) 0.0189(11) 0.0238(13) 0.0031(10) 0.0065(10) -0.0001(9)
C11 0.0268(15) 0.0267(14) 0.0282(16) 0.0040(13) 0.0052(12) 0.0035(12)
C21 0.0246(15) 0.0240(13) 0.0191(14) -0.0026(12) 0.0068(12) 0.0025(12)
C31 0.0208(14) 0.0315(15) 0.0184(14) 0.0023(12) 0.0005(11) 0.0024(12)
C41 0.0209(13) 0.0254(13) 0.0242(14) -0.0051(13) 0.0077(11) 0.0007(12)
C51 0.0240(15) 0.0318(15) 0.0289(17) -0.0009(13) 0.0046(12) -0.0044(12)
C61 0.0375(19) 0.0381(18) 0.074(3) 0.0129(18) 0.0179(17) 0.0128(15)
C71 0.070(2) 0.0377(18) 0.0321(18) 0.0119(15) 0.0033(16) -0.0009(16)
C81 0.0414(18) 0.0271(15) 0.047(2) 0.0146(15) 0.0053(15) 0.0038(13)
C91 0.0276(16) 0.0457(18) 0.0357(18) 0.0017(15) 0.0056(14) -0.0123(14)
C101 0.046(2) 0.052(2) 0.0310(19) -0.0058(16) 0.0017(15) -0.0195(16)
C111 0.0250(17) 0.051(2) 0.068(2) 0.0087(18) 0.0075(16) -0.0003(15)
C12 0.0238(14) 0.0223(13) 0.0341(16) 0.0056(13) 0.0051(12) -0.0002(12)
C22 0.0286(16) 0.0281(15) 0.0357(18) -0.0038(13) 0.0037(14) -0.0028(12)
C32 0.044(2) 0.0358(17) 0.052(2) -0.0077(16) 0.0005(17) -0.0096(15)
C42 0.038(2) 0.0411(19) 0.076(3) 0.004(2) 0.0055(19) -0.0179(16)
C52 0.0282(18) 0.0470(19) 0.066(2) 0.0120(19) 0.0164(17) -0.0063(15)
C62 0.0261(15) 0.0311(16) 0.0443(18) 0.0084(15) 0.0090(13) 0.0044(13)
C72 0.0405(18) 0.0316(16) 0.0354(18) -0.0077(14) 0.0063(14) -0.0056(14)
C82 0.070(3) 0.063(2) 0.060(3) 0.001(2) 0.028(2) 0.019(2)
C92 0.065(2) 0.058(2) 0.043(2) -0.0114(18) 0.0052(18) -0.0079(19)
C102 0.0363(18) 0.0410(18) 0.048(2) 0.0053(16) 0.0223(16) 0.0028(14)
C112 0.084(3) 0.068(2) 0.052(2) 0.012(2) 0.037(2) 0.013(2)
C122 0.047(2) 0.049(2) 0.093(3) 0.011(2) 0.034(2) 0.0123(17)
C13 0.0217(14) 0.0233(14) 0.0281(16) 0.0032(12) 0.0036(12) -0.0025(11)
C23 0.0304(16) 0.0253(15) 0.0412(19) 0.0056(14) 0.0086(14) -0.0002(12)
C33 0.0464(19) 0.0241(14) 0.056(2) 0.0126(17) 0.0126(16) 0.0018(15)
C43 0.061(2) 0.0369(18) 0.042(2) 0.0187(16) 0.0151(17) -0.0033(16)
C53 0.055(2) 0.0397(18) 0.0316(18) 0.0062(15) 0.0161(16) -0.0015(15)
C63 0.0338(17) 0.0263(15) 0.0285(17) 0.0029(13) 0.0065(13) -0.0008(13)
C73 0.051(2) 0.0230(16) 0.064(2) 0.0073(16) 0.0304(17) 0.0038(14)
C83 0.054(2) 0.0416(19) 0.108(3) 0.015(2) 0.039(2) 0.0132(17)
C93 0.082(3) 0.042(2) 0.074(3) -0.013(2) 0.031(2) 0.0045(19)
C103 0.056(2) 0.0295(16) 0.0295(18) 0.0039(14) 0.0181(15) 0.0009(15)
C113 0.084(3) 0.0400(19) 0.056(2) -0.0094(18) 0.010(2) -0.0108(19)
C123 0.069(3) 0.0427(19) 0.063(2) -0.0027(18) 0.028(2) 0.0140(18)
N14 0.0291(14) 0.0295(13) 0.0432(16) -0.0001(12) 0.0157(12) 0.0006(11)
C14 0.0421(19) 0.0348(17) 0.061(2) 0.0054(17) 0.0224(17) 0.0036(15)
C24 0.041(2) 0.0345(18) 0.086(3) 0.003(2) 0.028(2) 0.0124(16)
C34 0.077(3) 0.068(3) 0.056(3) -0.018(2) 0.013(2) 0.001(2)
C44 0.064(3) 0.075(3) 0.060(3) -0.020(2) 0.011(2) 0.005(2)
C54 0.046(2) 0.050(2) 0.045(2) -0.0109(18) 0.0106(17) -0.0028(16)
C64 0.066(3) 0.077(3) 0.113(4) -0.005(3) 0.012(3) 0.021(2)

loop_
_atom_type_symbol
_atom_type_description
_atom_type_scat_dispersion_real
_atom_type_scat_dispersion_imag
_atom_type_scat_source
C C 0.0033 0.0016 'International Tables Vol C Tables 4.2.6.8 and 6.1.1.4'
H H 0.0000 0.0000 'International Tables Vol C Tables 4.2.6.8 and 6.1.1.4'
N N 0.0061 0.0033 'International Tables Vol C Tables 4.2.6.8 and 6.1.1.4'
Cl Cl 0.1484 0.1585 'International Tables Vol C Tables 4.2.6.8 and 6.1.1.4'
Fe Fe 0.3463 0.8444 'International Tables Vol C Tables 4.2.6.8 and 6.1.1.4'

loop_
_geom_angle_atom_site_label_1
_geom_angle_atom_site_label_2
_geom_angle_atom_site_label_3
_geom_angle
_geom_angle_site_symmetry_1
_geom_angle_site_symmetry_3
_geom_angle_publ_flag
N11 Fe1 N21 96.50(8) . . ?
N11 Fe1 N14 105.16(8) . . ?
N21 Fe1 N14 105.83(8) . . ?
N11 Fe1 Cl1 122.97(6) . . ?
N21 Fe1 Cl1 120.73(7) . . ?
N14 Fe1 Cl1 103.93(7) . . ?
C21 N11 C12 123.7(2) . . ?
C21 N11 Fe1 120.52(17) . . ?
C12 N11 Fe1 115.80(16) . . ?
C41 N21 C13 123.5(2) . . ?
C41 N21 Fe1 118.74(16) . . ?
C13 N21 Fe1 117.62(16) . . ?
C71 C11 C81 106.2(2) . . ?
C71 C11 C61 108.9(2) . . ?
C81 C11 C61 105.2(2) . . ?
C71 C11 C21 107.8(2) . . ?
C81 C11 C21 118.6(2) . . ?
C61 C11 C21 109.8(2) . . ?
N11 C21 C31 120.7(2) . . ?
N11 C21 C11 127.0(2) . . ?
C31 C21 C11 112.3(2) . . ?
C41 C31 C21 133.6(2) . . ?
C41 C31 H31A 113.2 . . ?
C21 C31 H31A 113.2 . . ?
N21 C41 C31 121.5(2) . . ?
N21 C41 C51 125.4(2) . . ?
C31 C41 C51 113.0(2) . . ?
C101 C51 C91 105.9(2) . . ?
C101 C51 C111 109.2(2) . . ?
C91 C51 C111 106.3(2) . . ?
C101 C51 C41 106.5(2) . . ?
C91 C51 C41 118.1(2) . . ?
C111 C51 C41 110.4(2) . . ?
C11 C61 H61A 109.5 . . ?
C11 C61 H61B 109.5 . . ?
H61A C61 H61B 109.5 . . ?
C11 C61 H61C 109.5 . . ?
H61A C61 H61C 109.5 . . ?
H61B C61 H61C 109.5 . . ?
C11 C71 H71A 109.5 . . ?
C11 C71 H71B 109.5 . . ?
H71A C71 H71B 109.5 . . ?
C11 C71 H71C 109.5 . . ?
H71A C71 H71C 109.5 . . ?
H71B C71 H71C 109.5 . . ?
C11 C81 H81A 109.5 . . ?
C11 C81 H81B 109.5 . . ?
H81A C81 H81B 109.5 . . ?
C11 C81 H81C 109.5 . . ?
H81A C81 H81C 109.5 . . ?
H81B C81 H81C 109.5 . . ?
C51 C91 H91A 109.5 . . ?
C51 C91 H91B 109.5 . . ?
H91A C91 H91B 109.5 . . ?
C51 C91 H91C 109.5 . . ?
H91A C91 H91C 109.5 . . ?
H91B C91 H91C 109.5 . . ?
C51 C101 H10A 109.5 . . ?
C51 C101 H10B 109.5 . . ?
H10A C101 H10B 109.5 . . ?
C51 C101 H10C 109.5 . . ?
H10A C101 H10C 109.5 . . ?
H10B C101 H10C 109.5 . . ?
C51 C111 H11A 109.5 . . ?
C51 C111 H11B 109.5 . . ?
H11A C111 H11B 109.5 . . ?
C51 C111 H11C 109.5 . . ?
H11A C111 H11C 109.5 . . ?
H11B C111 H11C 109.5 . . ?
C22 C12 C62 120.3(2) . . ?
C22 C12 N11 119.6(2) . . ?
C62 C12 N11 120.1(2) . . ?
C32 C22 C12 118.2(3) . . ?
C32 C22 C72 119.2(3) . . ?
C12 C22 C72 122.6(2) . . ?
C42 C32 C22 121.6(3) . . ?
C42 C32 H32A 119.2 . . ?
C22 C32 H32A 119.2 . . ?
C52 C42 C32 119.4(3) . . ?
C52 C42 H42A 120.3 . . ?
C32 C42 H42A 120.3 . . ?
C42 C52 C62 121.6(3) . . ?
C42 C52 H52A 119.2 . . ?
C62 C52 H52A 119.2 . . ?
C52 C62 C12 118.2(3) . . ?
C52 C62 C102 119.6(2) . . ?
C12 C62 C102 122.2(2) . . ?
C22 C72 C82 112.3(2) . . ?
C22 C72 C92 110.5(2) . . ?
C82 C72 C92 110.7(3) . . ?
C22 C72 H72A 107.7 . . ?
C82 C72 H72A 107.7 . . ?
C92 C72 H72A 107.7 . . ?
C72 C82 H82A 109.5 . . ?
C72 C82 H82B 109.5 . . ?
H82A C82 H82B 109.5 . . ?
C72 C82 H82C 109.5 . . ?
H82A C82 H82C 109.5 . . ?
H82B C82 H82C 109.5 . . ?
C72 C92 H92A 109.5 . . ?
C72 C92 H92B 109.5 . . ?
H92A C92 H92B 109.5 . . ?
C72 C92 H92C 109.5 . . ?
H92A C92 H92C 109.5 . . ?
H92B C92 H92C 109.5 . . ?
C62 C102 C122 109.7(3) . . ?
C62 C102 C112 113.8(2) . . ?
C122 C102 C112 109.7(2) . . ?
C62 C102 H10D 107.8 . . ?
C122 C102 H10D 107.8 . . ?
C112 C102 H10D 107.8 . . ?
C102 C112 H11D 109.5 . . ?
C102 C112 H11E 109.5 . . ?
H11D C112 H11E 109.5 . . ?
C102 C112 H11F 109.5 . . ?
H11D C112 H11F 109.5 . . ?
H11E C112 H11F 109.5 . . ?
C102 C122 H12A 109.5 . . ?
C102 C122 H12B 109.5 . . ?
H12A C122 H12B 109.5 . . ?
C102 C122 H12C 109.5 . . ?
H12A C122 H12C 109.5 . . ?
H12B C122 H12C 109.5 . . ?
C63 C13 C23 119.8(2) . . ?
C63 C13 N21 119.8(2) . . ?
C23 C13 N21 120.3(2) . . ?
C33 C23 C13 118.7(3) . . ?
C33 C23 C73 118.2(2) . . ?
C13 C23 C73 123.1(2) . . ?
C43 C33 C23 121.4(3) . . ?
C43 C33 H33A 119.3 . . ?
C23 C33 H33A 119.3 . . ?
C53 C43 C33 119.5(3) . . ?
C53 C43 H43A 120.2 . . ?
C33 C43 H43A 120.2 . . ?
C43 C53 C63 121.7(3) . . ?
C43 C53 H53A 119.2 . . ?
C63 C53 H53A 119.2 . . ?
C53 C63 C13 118.7(2) . . ?
C53 C63 C103 117.6(2) . . ?
C13 C63 C103 123.7(2) . . ?
C23 C73 C93 112.8(2) . . ?
C23 C73 C83 110.5(3) . . ?
C93 C73 C83 110.7(3) . . ?
C23 C73 H73A 107.5 . . ?
C93 C73 H73A 107.5 . . ?
C83 C73 H73A 107.5 . . ?
C73 C83 H83A 109.5 . . ?
C73 C83 H83B 109.5 . . ?
H83A C83 H83B 109.5 . . ?
C73 C83 H83C 109.5 . . ?
H83A C83 H83C 109.5 . . ?
H83B C83 H83C 109.5 . . ?
C73 C93 H93A 109.5 . . ?
C73 C93 H93B 109.5 . . ?
H93A C93 H93B 109.5 . . ?
C73 C93 H93C 109.5 . . ?
H93A C93 H93C 109.5 . . ?
H93B C93 H93C 109.5 . . ?
C113 C103 C63 109.2(3) . . ?
C113 C103 C123 110.0(3) . . ?
C63 C103 C123 113.1(2) . . ?
C113 C103 H10E 108.2 . . ?
C63 C103 H10E 108.2 . . ?
C123 C103 H10E 108.2 . . ?
C103 C113 H11G 109.5 . . ?
C103 C113 H11H 109.5 . . ?
H11G C113 H11H 109.5 . . ?
C103 C113 H11I 109.5 . . ?
H11G C113 H11I 109.5 . . ?
H11H C113 H11I 109.5 . . ?
C103 C123 H12D 109.5 . . ?
C103 C123 H12E 109.5 . . ?
H12D C123 H12E 109.5 . . ?
C103 C123 H12F 109.5 . . ?
H12D C123 H12F 109.5 . . ?
H12E C123 H12F 109.5 . . ?
C14 N14 C54 117.5(3) . . ?
C14 N14 Fe1 122.7(2) . . ?
C54 N14 Fe1 119.7(2) . . ?
N14 C14 C24 122.2(3) . . ?
N14 C14 H14A 118.9 . . ?
C24 C14 H14A 118.9 . . ?
C34 C24 C14 116.2(3) . . ?
C34 C24 C64 123.7(4) . . ?
C14 C24 C64 120.1(4) . . ?
C44 C34 C24 122.6(4) . . ?
C44 C34 H34A 118.7 . . ?
C24 C34 H34A 118.7 . . ?
C34 C44 C54 117.8(4) . . ?
C34 C44 H44A 121.1 . . ?
C54 C44 H44A 121.1 . . ?
N14 C54 C44 123.6(3) . . ?
N14 C54 H54A 118.2 . . ?
C44 C54 H54A 118.2 . . ?
C24 C64 H64A 109.5 . . ?
C24 C64 H64B 109.5 . . ?
H64A C64 H64B 109.5 . . ?
C24 C64 H64C 109.5 . . ?
H64A C64 H64C 109.5 . . ?
H64B C64 H64C 109.5 . . ?

loop_
_geom_bond_atom_site_label_1
_geom_bond_atom_site_label_2
_geom_bond_distance
_geom_bond_site_symmetry_2
_geom_bond_publ_flag
Fe1 N11 2.0120(19) . ?
Fe1 N21 2.012(2) . ?
Fe1 N14 2.138(2) . ?
Fe1 Cl1 2.2413(8) . ?
N11 C21 1.327(3) . ?
N11 C12 1.447(3) . ?
N21 C41 1.340(3) . ?
N21 C13 1.439(3) . ?
C11 C71 1.533(4) . ?
C11 C81 1.536(3) . ?
C11 C61 1.543(3) . ?
C11 C21 1.570(3) . ?
C21 C31 1.419(3) . ?
C31 C41 1.407(3) . ?
C31 H31A 0.9500 . ?
C41 C51 1.571(3) . ?
C51 C101 1.530(4) . ?
C51 C91 1.535(3) . ?
C51 C111 1.542(4) . ?
C61 H61A 0.9800 . ?
C61 H61B 0.9800 . ?
C61 H61C 0.9800 . ?
C71 H71A 0.9800 . ?
C71 H71B 0.9800 . ?
C71 H71C 0.9800 . ?
C81 H81A 0.9800 . ?
C81 H81B 0.9800 . ?
C81 H81C 0.9800 . ?
C91 H91A 0.9800 . ?
C91 H91B 0.9800 . ?
C91 H91C 0.9800 . ?
C101 H10A 0.9800 . ?
C101 H10B 0.9800 . ?
C101 H10C 0.9800 . ?
C111 H11A 0.9800 . ?
C111 H11B 0.9800 . ?
C111 H11C 0.9800 . ?
C12 C22 1.402(3) . ?
C12 C62 1.413(3) . ?
C22 C32 1.390(4) . ?
C22 C72 1.520(4) . ?
C32 C42 1.379(4) . ?
C32 H32A 0.9500 . ?
C42 C52 1.370(4) . ?
C42 H42A 0.9500 . ?
C52 C62 1.389(4) . ?
C52 H52A 0.9500 . ?
C62 C102 1.516(4) . ?
C72 C82 1.524(4) . ?
C72 C92 1.533(4) . ?
C72 H72A 1.0000 . ?
C82 H82A 0.9800 . ?
C82 H82B 0.9800 . ?
C82 H82C 0.9800 . ?
C92 H92A 0.9800 . ?
C92 H92B 0.9800 . ?
C92 H92C 0.9800 . ?
C102 C122 1.536(4) . ?
C102 C112 1.540(4) . ?
C102 H10D 1.0000 . ?
C112 H11D 0.9800 . ?
C112 H11E 0.9800 . ?
C112 H11F 0.9800 . ?
C122 H12A 0.9800 . ?
C122 H12B 0.9800 . ?
C122 H12C 0.9800 . ?
C13 C63 1.406(3) . ?
C13 C23 1.410(3) . ?
C23 C33 1.393(3) . ?
C23 C73 1.516(4) . ?
C33 C43 1.375(4) . ?
C33 H33A 0.9500 . ?
C43 C53 1.372(4) . ?
C43 H43A 0.9500 . ?
C53 C63 1.390(3) . ?
C53 H53A 0.9500 . ?
C63 C103 1.528(3) . ?
C73 C93 1.525(4) . ?
C73 C83 1.533(4) . ?
C73 H73A 1.0000 . ?
C83 H83A 0.9800 . ?
C83 H83B 0.9800 . ?
C83 H83C 0.9800 . ?
C93 H93A 0.9800 . ?
C93 H93B 0.9800 . ?
C93 H93C 0.9800 . ?
C103 C113 1.519(4) . ?
C103 C123 1.534(4) . ?
C103 H10E 1.0000 . ?
C113 H11G 0.9800 . ?
C113 H11H 0.9800 . ?
C113 H11I 0.9800 . ?
C123 H12D 0.9800 . ?
C123 H12E 0.9800 . ?
C123 H12F 0.9800 . ?
N14 C14 1.334(3) . ?
N14 C54 1.348(4) . ?
C14 C24 1.433(4) . ?
C14 H14A 0.9500 . ?
C24 C34 1.365(5) . ?
C24 C64 1.469(4) . ?
C34 C44 1.342(5) . ?
C34 H34A 0.9500 . ?
C44 C54 1.375(4) . ?
C44 H44A 0.9500 . ?
C54 H54A 0.9500 . ?
C64 H64A 0.9800 . ?
C64 H64B 0.9800 . ?
C64 H64C 0.9800 . ?

loop_
_geom_torsion_atom_site_label_1
_geom_torsion_atom_site_label_2
_geom_torsion_atom_site_label_3
_geom_torsion_atom_site_label_4
_geom_torsion
_geom_torsion_site_symmetry_1
_geom_torsion_site_symmetry_2
_geom_torsion_site_symmetry_3
_geom_torsion_site_symmetry_4
_geom_torsion_publ_flag
N21 Fe1 N11 C21 23.25(19) . . . . ?
N14 Fe1 N11 C21 -85.13(19) . . . . ?
Cl1 Fe1 N11 C21 156.64(16) . . . . ?
N21 Fe1 N11 C12 -155.15(16) . . . . ?
N14 Fe1 N11 C12 96.47(17) . . . . ?
Cl1 Fe1 N11 C12 -21.76(18) . . . . ?
N11 Fe1 N21 C41 -27.93(19) . . . . ?
N14 Fe1 N21 C41 79.88(19) . . . . ?
Cl1 Fe1 N21 C41 -162.75(16) . . . . ?
N11 Fe1 N21 C13 148.45(17) . . . . ?
N14 Fe1 N21 C13 -103.74(17) . . . . ?
Cl1 Fe1 N21 C13 13.62(19) . . . . ?
C12 N11 C21 C31 172.5(2) . . . . ?
Fe1 N11 C21 C31 -5.7(3) . . . . ?
C12 N11 C21 C11 -9.1(4) . . . . ?
Fe1 N11 C21 C11 172.64(17) . . . . ?
C71 C11 C21 N11 -112.8(3) . . . . ?
C81 C11 C21 N11 7.8(4) . . . . ?
C61 C11 C21 N11 128.7(3) . . . . ?
C71 C11 C21 C31 65.7(3) . . . . ?
C81 C11 C21 C31 -173.7(2) . . . . ?
C61 C11 C21 C31 -52.8(3) . . . . ?
N11 C21 C31 C41 -18.9(4) . . . . ?
C11 C21 C31 C41 162.5(2) . . . . ?
C13 N21 C41 C31 -160.6(2) . . . . ?
Fe1 N21 C41 C31 15.5(3) . . . . ?
C13 N21 C41 C51 24.0(4) . . . . ?
Fe1 N21 C41 C51 -159.84(18) . . . . ?
C21 C31 C41 N21 13.0(4) . . . . ?
C21 C31 C41 C51 -171.1(3) . . . . ?
N21 C41 C51 C101 107.9(3) . . . . ?
C31 C41 C51 C101 -67.8(3) . . . . ?
N21 C41 C51 C91 -11.0(4) . . . . ?
C31 C41 C51 C91 173.3(2) . . . . ?
N21 C41 C51 C111 -133.6(3) . . . . ?
C31 C41 C51 C111 50.7(3) . . . . ?
C21 N11 C12 C22 -89.5(3) . . . . ?
Fe1 N11 C12 C22 88.8(2) . . . . ?
C21 N11 C12 C62 93.3(3) . . . . ?
Fe1 N11 C12 C62 -88.4(3) . . . . ?
C62 C12 C22 C32 -8.8(4) . . . . ?
N11 C12 C22 C32 174.1(2) . . . . ?
C62 C12 C22 C72 170.0(3) . . . . ?
N11 C12 C22 C72 -7.1(4) . . . . ?
C12 C22 C32 C42 2.7(4) . . . . ?
C72 C22 C32 C42 -176.2(3) . . . . ?
C22 C32 C42 C52 4.5(5) . . . . ?
C32 C42 C52 C62 -5.7(5) . . . . ?
C42 C52 C62 C12 -0.4(4) . . . . ?
C42 C52 C62 C102 178.1(3) . . . . ?
C22 C12 C62 C52 7.7(4) . . . . ?
N11 C12 C62 C52 -175.2(2) . . . . ?
C22 C12 C62 C102 -170.7(2) . . . . ?
N11 C12 C62 C102 6.4(4) . . . . ?
C32 C22 C72 C82 -66.8(4) . . . . ?
C12 C22 C72 C82 114.4(3) . . . . ?
C32 C22 C72 C92 57.3(3) . . . . ?
C12 C22 C72 C92 -121.5(3) . . . . ?
C52 C62 C102 C122 -68.9(3) . . . . ?
C12 C62 C102 C122 109.5(3) . . . . ?
C52 C62 C102 C112 54.4(4) . . . . ?
C12 C62 C102 C112 -127.2(3) . . . . ?
C41 N21 C13 C63 71.0(3) . . . . ?
Fe1 N21 C13 C63 -105.2(2) . . . . ?
C41 N21 C13 C23 -112.6(3) . . . . ?
Fe1 N21 C13 C23 71.2(3) . . . . ?
C63 C13 C23 C33 -4.7(4) . . . . ?
N21 C13 C23 C33 178.9(2) . . . . ?
C63 C13 C23 C73 176.7(3) . . . . ?
N21 C13 C23 C73 0.2(4) . . . . ?
C13 C23 C33 C43 0.7(4) . . . . ?
C73 C23 C33 C43 179.4(3) . . . . ?
C23 C33 C43 C53 2.5(5) . . . . ?
C33 C43 C53 C63 -1.7(5) . . . . ?
C43 C53 C63 C13 -2.3(4) . . . . ?
C43 C53 C63 C103 176.2(3) . . . . ?
C23 C13 C63 C53 5.4(4) . . . . ?
N21 C13 C63 C53 -178.1(2) . . . . ?
C23 C13 C63 C103 -173.0(3) . . . . ?
N21 C13 C63 C103 3.5(4) . . . . ?
C33 C23 C73 C93 -67.1(4) . . . . ?
C13 C23 C73 C93 111.6(3) . . . . ?
C33 C23 C73 C83 57.4(3) . . . . ?
C13 C23 C73 C83 -123.9(3) . . . . ?
C53 C63 C103 C113 -70.2(3) . . . . ?
C13 C63 C103 C113 108.2(3) . . . . ?
C53 C63 C103 C123 52.6(4) . . . . ?
C13 C63 C103 C123 -129.0(3) . . . . ?
N11 Fe1 N14 C14 -139.5(2) . . . . ?
N21 Fe1 N14 C14 119.0(2) . . . . ?
Cl1 Fe1 N14 C14 -9.1(2) . . . . ?
N11 Fe1 N14 C54 43.8(2) . . . . ?
N21 Fe1 N14 C54 -57.6(2) . . . . ?
Cl1 Fe1 N14 C54 174.2(2) . . . . ?
C54 N14 C14 C24 1.3(4) . . . . ?
Fe1 N14 C14 C24 -175.4(2) . . . . ?
N14 C14 C24 C34 -2.8(5) . . . . ?
N14 C14 C24 C64 175.8(3) . . . . ?
C14 C24 C34 C44 1.9(5) . . . . ?
C64 C24 C34 C44 -176.7(3) . . . . ?
C24 C34 C44 C54 0.4(6) . . . . ?
C14 N14 C54 C44 1.2(5) . . . . ?
Fe1 N14 C54 C44 178.0(2) . . . . ?
C34 C44 C54 N14 -2.0(5) . . . . ?
